data_4021419
loop_
_publ_author_name
'Alejandro M. Granados'
'Jeronimo Kreiker'
'Rita H. de Rossi'
'Pedro Fuertes'
'Tom\'as Torroba'

_publ_contact_author_address
;Instituto de Investigaciones en Fisico Quimica de Cordoba (INFIQC) 
Departamento de Quimica Organica 
Facultad de Ciencias Quimicas 
Universidad Nacional de Cordoba 
Ciudad Universitaria, 5000 Cordoba, Argentina
;
_publ_contact_author_email ale@dqo.fcq.unc.edu.ar
_publ_contact_author_name 'Alejandro M. Granados'
_publ_section_title
;
 Synthesis of 1,3-Dithiin Dithioortho Esters from the Reaction
 of Fischer Carbenes and 3H-1,2-Dithiole-3-thiones
;
_journal_name_full 'Journal of Organic Chemistry'
_journal_page_first 808
_journal_page_last 810
_journal_paper_doi 10.1021/jo052168e
_journal_volume 71
_journal_year 2006
_chemical_formula_sum 'C16 H13 N O2 S5'
_chemical_formula_weight 411.57
_chemical_name_systematic
; 
 ? 
;
_space_group_IT_number 2
_symmetry_cell_setting triclinic
_symmetry_space_group_name_Hall '-P 1'
_symmetry_space_group_name_H-M 'P -1'
_atom_sites_solution_hydrogens geom
_atom_sites_solution_primary direct
_atom_sites_solution_secondary difmap
_audit_creation_method SHELXL-97
_cell_angle_alpha 104.6560(10)
_cell_angle_beta 90.4560(10)
_cell_angle_gamma 102.9130(10)
_cell_formula_units_Z 4
_cell_length_a 10.1366(7)
_cell_length_b 13.4877(9)
_cell_length_c 13.6520(10)
_cell_measurement_reflns_used 6654
_cell_measurement_temperature 293(2)
_cell_measurement_theta_max 27.95
_cell_measurement_theta_min 2.30
_cell_volume 1756.0(2)
_computing_cell_refinement 'Bruker SMART'
_computing_data_collection 'Bruker SMART'
_computing_data_reduction 'Bruker SAINT'
_computing_molecular_graphics 'Bruker SHELXTL'
_computing_publication_material 'Bruker SHELXTL'
_computing_structure_refinement 'SHELXL-97 (Sheldrick, 1997)'
_computing_structure_solution 'SHELXS-97 (Sheldrick, 1990)'
_diffrn_ambient_temperature 293(2)
_diffrn_measured_fraction_theta_full 0.987
_diffrn_measured_fraction_theta_max 0.987
_diffrn_measurement_device_type 'CCD area detector'
_diffrn_measurement_method 'omega scans'
_diffrn_radiation_monochromator graphite
_diffrn_radiation_source 'fine-focus sealed tube'
_diffrn_radiation_type MoK\a
_diffrn_radiation_wavelength 0.71073
_diffrn_reflns_av_R_equivalents 0.0292
_diffrn_reflns_av_sigmaI/netI 0.0378
_diffrn_reflns_limit_h_max 12
_diffrn_reflns_limit_h_min -12
_diffrn_reflns_limit_k_max 16
_diffrn_reflns_limit_k_min -16
_diffrn_reflns_limit_l_max 17
_diffrn_reflns_limit_l_min -17
_diffrn_reflns_number 19207
_diffrn_reflns_theta_full 26.50
_diffrn_reflns_theta_max 26.50
_diffrn_reflns_theta_min 1.55
_diffrn_standards_decay_% 0
_exptl_absorpt_coefficient_mu 0.669
_exptl_absorpt_correction_T_max 0.967
_exptl_absorpt_correction_T_min 0.891
_exptl_absorpt_correction_type multi-scan
_exptl_absorpt_process_details 'SADABS (SHELDRICK, 2001)'
_exptl_crystal_colour red
_exptl_crystal_density_diffrn 1.557
_exptl_crystal_density_method 'not measured'
_exptl_crystal_description plate
_exptl_crystal_F_000 848
_exptl_crystal_size_max 0.40
_exptl_crystal_size_mid 0.30
_exptl_crystal_size_min 0.05
_refine_diff_density_max 0.436
_refine_diff_density_min -0.416
_refine_diff_density_rms 0.136
_refine_ls_extinction_method none
_refine_ls_goodness_of_fit_ref 1.106
_refine_ls_hydrogen_treatment mixed
_refine_ls_matrix_type full
_refine_ls_number_parameters 437
_refine_ls_number_reflns 7188
_refine_ls_number_restraints 0
_refine_ls_restrained_S_all 1.106
_refine_ls_R_factor_all 0.0531
_refine_ls_R_factor_gt 0.0414
_refine_ls_shift/su_max 0.001
_refine_ls_shift/su_mean 0.000
_refine_ls_structure_factor_coef Fsqd
_refine_ls_weighting_details 'calc w=1/[\s^2^(Fo^2^)+(0.0602P)^2^+0.2526P] where P=(Fo^2^+2Fc^2^)/3'
_refine_ls_weighting_scheme calc
_refine_ls_wR_factor_gt 0.1109
_refine_ls_wR_factor_ref 0.1271
_reflns_number_gt 5948
_reflns_number_total 7188
_reflns_threshold_expression >2sigma(I)
_cod_data_source_file jo052168esi20051017_043641.cif
_cod_depositor_comments
;
The following automatic conversions were performed:
'_symmetry_cell_setting' value 'Triclinic' changed to 'triclinic'
according to '/home/saulius/struct/CIF-dictionaries/cif_core.dic'
dictionary named 'cif_core.dic' version 2.4.1 from 2010-06-29.

Automatic conversion script
Id: cif_fix_enum 1527 2010-12-29 10:47:43Z saulius 
;
_cod_database_code 4021419

loop_
_symmetry_equiv_pos_as_xyz
'x, y, z'
'-x, -y, -z'

loop_
_atom_site_label
_atom_site_type_symbol
_atom_site_fract_x
_atom_site_fract_y
_atom_site_fract_z
_atom_site_U_iso_or_equiv
_atom_site_adp_type
_atom_site_occupancy
_atom_site_symmetry_multiplicity
_atom_site_calc_flag
_atom_site_refinement_flags
C1 C -0.0140(3) 0.6308(3) 0.4717(3) 0.0727(10) Uani 1 1 d .
H1A H 0.0634 0.6217 0.5065 0.109 Uiso 1 1 calc R
H1B H -0.0851 0.5679 0.4600 0.109 Uiso 1 1 calc R
H1C H -0.0453 0.6891 0.5125 0.109 Uiso 1 1 calc R
C2 C 0.0254(3) 0.6525(2) 0.3716(2) 0.0490(7) Uani 1 1 d .
H2A H 0.0603 0.5947 0.3318 0.059 Uiso 1 1 calc R
H2B H -0.0548 0.6558 0.3344 0.059 Uiso 1 1 calc R
C3 C 0.3359(3) 0.6808(2) 0.40666(19) 0.0405(6) Uani 1 1 d .
C4 C 0.2644(2) 0.75825(18) 0.39395(17) 0.0343(5) Uani 1 1 d .
C5 C 0.3363(2) 0.85596(18) 0.38800(17) 0.0342(5) Uani 1 1 d .
C6 C 0.2422(2) 0.91294(19) 0.37156(17) 0.0348(5) Uani 1 1 d .
C7 C 0.1125(2) 0.84736(18) 0.37181(17) 0.0341(5) Uani 1 1 d .
C8 C -0.0137(2) 0.8784(2) 0.37114(18) 0.0374(5) Uani 1 1 d .
C9 C 0.1348(2) 1.03168(19) 0.27633(19) 0.0390(5) Uani 1 1 d .
C10 C 0.2245(4) 0.9690(3) 0.1167(2) 0.0658(9) Uani 1 1 d .
H10A H 0.2343 1.0374 0.1050 0.099 Uiso 1 1 calc R
H10B H 0.2006 0.9160 0.0535 0.099 Uiso 1 1 calc R
H10C H 0.3086 0.9643 0.1460 0.099 Uiso 1 1 calc R
C11 C 0.1315(3) 1.1391(2) 0.2623(2) 0.0421(6) Uani 1 1 d .
C12 C 0.0309(3) 1.1433(2) 0.1952(2) 0.0548(7) Uani 1 1 d .
H12 H -0.0274 1.0813 0.1581 0.066 Uiso 1 1 calc R
C13 C 0.0168(4) 1.2392(3) 0.1834(3) 0.0641(9) Uani 1 1 d .
H13 H -0.0516 1.2414 0.1388 0.077 Uiso 1 1 calc R
C14 C 0.1029(3) 1.3309(2) 0.2367(3) 0.0641(9) Uani 1 1 d .
H14 H 0.0934 1.3952 0.2281 0.077 Uiso 1 1 calc R
C15 C 0.2026(4) 1.3274(2) 0.3025(3) 0.0711(10) Uani 1 1 d .
H15 H 0.2608 1.3898 0.3388 0.085 Uiso 1 1 calc R
C16 C 0.2185(3) 1.2321(2) 0.3162(3) 0.0586(8) Uani 1 1 d .
H16 H 0.2870 1.2307 0.3612 0.070 Uiso 1 1 calc R
C17 C 0.7963(4) 0.8102(3) 0.0336(3) 0.0724(10) Uani 1 1 d .
H17A H 0.8238 0.7521 -0.0110 0.109 Uiso 1 1 calc R
H17B H 0.8658 0.8734 0.0407 0.109 Uiso 1 1 calc R
H17C H 0.7135 0.8186 0.0058 0.109 Uiso 1 1 calc R
C18 C 0.7743(3) 0.78903(19) 0.1356(2) 0.0433(6) Uani 1 1 d .
H18A H 0.8594 0.7843 0.1650 0.052 Uiso 1 1 calc R
H18B H 0.7453 0.8475 0.1802 0.052 Uiso 1 1 calc R
C19 C 0.4632(3) 0.76576(19) 0.12136(19) 0.0401(6) Uani 1 1 d .
C20 C 0.5357(2) 0.68639(18) 0.12791(16) 0.0335(5) Uani 1 1 d .
C21 C 0.4644(2) 0.58907(18) 0.13358(16) 0.0331(5) Uani 1 1 d .
C22 C 0.5592(2) 0.52867(18) 0.13900(17) 0.0332(5) Uani 1 1 d .
C23 C 0.6880(2) 0.59308(18) 0.13479(17) 0.0330(5) Uani 1 1 d .
C24 C 0.8141(2) 0.56069(19) 0.12914(17) 0.0369(5) Uani 1 1 d .
C25 C 0.6690(2) 0.40227(18) 0.22153(18) 0.0362(5) Uani 1 1 d .
C26 C 0.5759(3) 0.4725(2) 0.3790(2) 0.0577(8) Uani 1 1 d .
H26A H 0.5052 0.4972 0.3523 0.087 Uiso 1 1 calc R
H26B H 0.6062 0.5157 0.4463 0.087 Uiso 1 1 calc R
H26C H 0.5416 0.4008 0.3813 0.087 Uiso 1 1 calc R
C27 C 0.6655(3) 0.29168(19) 0.22909(19) 0.0396(6) Uani 1 1 d .
C28 C 0.6174(3) 0.2037(2) 0.1475(2) 0.0518(7) Uani 1 1 d .
H28 H 0.5845 0.2126 0.0873 0.062 Uiso 1 1 calc R
C29 C 0.6182(3) 0.1047(2) 0.1550(2) 0.0595(8) Uani 1 1 d .
H29 H 0.5868 0.0468 0.0999 0.071 Uiso 1 1 calc R
C30 C 0.6651(3) 0.0909(2) 0.2440(3) 0.0592(8) Uani 1 1 d .
H30 H 0.6630 0.0234 0.2501 0.071 Uiso 1 1 calc R
C31 C 0.7151(4) 0.1765(3) 0.3236(2) 0.0653(9) Uani 1 1 d .
H31 H 0.7492 0.1672 0.3832 0.078 Uiso 1 1 calc R
C32 C 0.7153(3) 0.2763(2) 0.3163(2) 0.0527(7) Uani 1 1 d .
H32 H 0.7494 0.3339 0.3711 0.063 Uiso 1 1 calc R
N1 N 0.1289(2) 0.75207(15) 0.38366(15) 0.0352(4) Uani 1 1 d .
N2 N 0.6712(2) 0.69033(15) 0.12904(14) 0.0340(4) Uani 1 1 d .
O1 O 0.2930(2) 0.59190(14) 0.41470(16) 0.0544(5) Uani 1 1 d .
O2 O 0.11967(19) 0.95303(14) 0.18509(13) 0.0461(4) Uani 1 1 d .
O3 O 0.5049(2) 0.85418(15) 0.11277(17) 0.0575(5) Uani 1 1 d .
O4 O 0.68721(18) 0.47800(13) 0.31502(12) 0.0421(4) Uani 1 1 d .
S1 S 0.51485(7) 0.73539(5) 0.41191(6) 0.04872(18) Uani 1 1 d .
S2 S 0.51185(6) 0.88368(5) 0.39699(5) 0.04317(17) Uani 1 1 d .
S3 S 0.28448(6) 1.03954(5) 0.35647(5) 0.04367(17) Uani 1 1 d .
S4 S -0.01822(6) 0.99541(5) 0.34158(5) 0.04193(16) Uani 1 1 d .
S5 S -0.15911(7) 0.82015(7) 0.40650(6) 0.0591(2) Uani 1 1 d .
S6 S 0.28530(7) 0.71337(5) 0.12490(5) 0.04625(17) Uani 1 1 d .
S7 S 0.28933(6) 0.56292(5) 0.13256(5) 0.04135(16) Uani 1 1 d .
S8 S 0.51795(6) 0.39920(5) 0.14539(5) 0.04094(16) Uani 1 1 d .
S9 S 0.82057(7) 0.44221(5) 0.15575(5) 0.04137(16) Uani 1 1 d .
S10 S 0.95656(7) 0.61836(6) 0.08970(6) 0.0555(2) Uani 1 1 d .

loop_
_atom_site_aniso_label
_atom_site_aniso_U_11
_atom_site_aniso_U_22
_atom_site_aniso_U_33
_atom_site_aniso_U_23
_atom_site_aniso_U_13
_atom_site_aniso_U_12
C1 0.0498(19) 0.080(2) 0.098(3) 0.061(2) -0.0049(17) -0.0066(17)
C2 0.0411(15) 0.0372(14) 0.0609(17) 0.0115(12) -0.0108(12) -0.0049(11)
C3 0.0413(14) 0.0370(14) 0.0426(13) 0.0097(11) -0.0012(11) 0.0089(11)
C4 0.0330(12) 0.0339(12) 0.0344(11) 0.0086(9) -0.0014(9) 0.0054(10)
C5 0.0289(12) 0.0344(12) 0.0382(12) 0.0091(10) -0.0006(9) 0.0057(10)
C6 0.0328(12) 0.0331(12) 0.0383(12) 0.0099(10) -0.0026(10) 0.0065(10)
C7 0.0297(12) 0.0363(12) 0.0368(12) 0.0114(10) -0.0011(9) 0.0067(10)
C8 0.0305(12) 0.0428(14) 0.0382(12) 0.0112(10) -0.0011(10) 0.0064(10)
C9 0.0340(13) 0.0363(13) 0.0488(14) 0.0133(11) -0.0001(11) 0.0101(10)
C10 0.078(2) 0.067(2) 0.0673(19) 0.0262(16) 0.0258(17) 0.0372(18)
C11 0.0378(14) 0.0386(14) 0.0551(15) 0.0179(12) 0.0084(11) 0.0132(11)
C12 0.0529(18) 0.0454(16) 0.0726(19) 0.0192(14) 0.0013(15) 0.0202(13)
C13 0.062(2) 0.063(2) 0.086(2) 0.0354(18) 0.0104(17) 0.0339(17)
C14 0.058(2) 0.0499(18) 0.104(3) 0.0410(18) 0.0301(19) 0.0280(16)
C15 0.060(2) 0.0400(17) 0.118(3) 0.0301(18) 0.014(2) 0.0090(15)
C16 0.0490(17) 0.0401(16) 0.088(2) 0.0219(15) -0.0038(15) 0.0063(13)
C17 0.061(2) 0.081(2) 0.083(2) 0.054(2) 0.0029(17) -0.0039(18)
C18 0.0402(14) 0.0302(13) 0.0542(15) 0.0140(11) -0.0059(12) -0.0056(10)
C19 0.0413(14) 0.0354(13) 0.0439(13) 0.0107(10) -0.0021(11) 0.0095(11)
C20 0.0346(12) 0.0324(12) 0.0325(11) 0.0099(9) -0.0019(9) 0.0045(10)
C21 0.0313(12) 0.0345(12) 0.0316(11) 0.0089(9) -0.0020(9) 0.0035(10)
C22 0.0321(12) 0.0310(12) 0.0350(11) 0.0094(9) -0.0035(9) 0.0032(9)
C23 0.0317(12) 0.0320(12) 0.0340(11) 0.0099(9) -0.0005(9) 0.0031(9)
C24 0.0328(12) 0.0378(13) 0.0381(12) 0.0104(10) -0.0016(10) 0.0036(10)
C25 0.0375(13) 0.0304(12) 0.0398(12) 0.0078(10) -0.0032(10) 0.0079(10)
C26 0.064(2) 0.0604(19) 0.0527(16) 0.0128(14) 0.0128(14) 0.0256(16)
C27 0.0403(14) 0.0331(13) 0.0463(13) 0.0105(10) 0.0032(11) 0.0103(10)
C28 0.0651(19) 0.0355(14) 0.0515(15) 0.0102(12) -0.0108(14) 0.0065(13)
C29 0.067(2) 0.0326(14) 0.071(2) 0.0063(13) -0.0050(16) 0.0060(13)
C30 0.072(2) 0.0389(15) 0.076(2) 0.0264(15) 0.0167(17) 0.0197(14)
C31 0.095(3) 0.062(2) 0.0556(17) 0.0286(16) 0.0086(17) 0.0377(19)
C32 0.075(2) 0.0422(15) 0.0452(14) 0.0083(12) -0.0050(14) 0.0258(15)
N1 0.0323(11) 0.0340(10) 0.0397(10) 0.0138(8) -0.0017(8) 0.0039(8)
N2 0.0315(10) 0.0299(10) 0.0385(10) 0.0113(8) -0.0025(8) 0.0004(8)
O1 0.0559(12) 0.0362(10) 0.0741(13) 0.0205(9) -0.0010(10) 0.0100(9)
O2 0.0514(11) 0.0413(10) 0.0475(10) 0.0101(8) 0.0022(8) 0.0162(9)
O3 0.0550(13) 0.0366(10) 0.0845(15) 0.0229(10) -0.0050(11) 0.0100(9)
O4 0.0459(10) 0.0365(9) 0.0399(9) 0.0027(7) -0.0011(8) 0.0099(8)
S1 0.0384(4) 0.0410(4) 0.0706(5) 0.0172(3) -0.0021(3) 0.0142(3)
S2 0.0299(3) 0.0393(3) 0.0624(4) 0.0179(3) -0.0011(3) 0.0072(3)
S3 0.0307(3) 0.0361(3) 0.0656(4) 0.0199(3) -0.0058(3) 0.0032(3)
S4 0.0305(3) 0.0413(4) 0.0557(4) 0.0141(3) 0.0014(3) 0.0102(3)
S5 0.0323(4) 0.0800(6) 0.0781(5) 0.0459(4) 0.0114(3) 0.0110(4)
S6 0.0386(4) 0.0445(4) 0.0581(4) 0.0143(3) -0.0005(3) 0.0138(3)
S7 0.0307(3) 0.0421(4) 0.0515(4) 0.0161(3) 0.0009(3) 0.0046(3)
S8 0.0365(3) 0.0303(3) 0.0545(4) 0.0153(3) -0.0084(3) 0.0000(3)
S9 0.0373(3) 0.0372(3) 0.0513(4) 0.0117(3) 0.0030(3) 0.0121(3)
S10 0.0335(4) 0.0597(5) 0.0769(5) 0.0283(4) 0.0114(3) 0.0063(3)

loop_
_atom_type_symbol
_atom_type_description
_atom_type_scat_dispersion_real
_atom_type_scat_dispersion_imag
_atom_type_scat_source
C C 0.0033 0.0016 'International Tables Vol C Tables 4.2.6.8 and 6.1.1.4'
H H 0.0000 0.0000 'International Tables Vol C Tables 4.2.6.8 and 6.1.1.4'
N N 0.0061 0.0033 'International Tables Vol C Tables 4.2.6.8 and 6.1.1.4'
O O 0.0106 0.0060 'International Tables Vol C Tables 4.2.6.8 and 6.1.1.4'
S S 0.1246 0.1234 'International Tables Vol C Tables 4.2.6.8 and 6.1.1.4'

loop_
_geom_angle_atom_site_label_1
_geom_angle_atom_site_label_2
_geom_angle_atom_site_label_3
_geom_angle
C2 C1 H1A 109.5
C2 C1 H1B 109.5
H1A C1 H1B 109.5
C2 C1 H1C 109.5
H1A C1 H1C 109.5
H1B C1 H1C 109.5
N1 C2 C1 112.7(2)
N1 C2 H2A 109.0
C1 C2 H2A 109.0
N1 C2 H2B 109.0
C1 C2 H2B 109.0
H2A C2 H2B 107.8
O1 C3 C4 130.3(2)
O1 C3 S1 120.6(2)
C4 C3 S1 109.14(18)
N1 C4 C5 109.8(2)
N1 C4 C3 130.4(2)
C5 C4 C3 119.8(2)
C4 C5 C6 107.6(2)
C4 C5 S2 119.14(18)
C6 C5 S2 133.27(19)
C5 C6 C7 106.4(2)
C5 C6 S3 124.58(19)
C7 C6 S3 129.04(19)
N1 C7 C6 108.4(2)
N1 C7 C8 125.7(2)
C6 C7 C8 125.6(2)
C7 C8 S5 126.9(2)
C7 C8 S4 119.42(18)
S5 C8 S4 113.37(14)
O2 C9 C11 113.5(2)
O2 C9 S4 105.10(16)
C11 C9 S4 104.21(16)
O2 C9 S3 113.04(16)
C11 C9 S3 110.93(17)
S4 C9 S3 109.43(13)
O2 C10 H10A 109.5
O2 C10 H10B 109.5
H10A C10 H10B 109.5
O2 C10 H10C 109.5
H10A C10 H10C 109.5
H10B C10 H10C 109.5
C12 C11 C16 119.2(3)
C12 C11 C9 117.1(2)
C16 C11 C9 123.6(2)
C13 C12 C11 120.2(3)
C13 C12 H12 119.9
C11 C12 H12 119.9
C14 C13 C12 120.5(3)
C14 C13 H13 119.7
C12 C13 H13 119.7
C15 C14 C13 119.6(3)
C15 C14 H14 120.2
C13 C14 H14 120.2
C14 C15 C16 121.0(3)
C14 C15 H15 119.5
C16 C15 H15 119.5
C11 C16 C15 119.4(3)
C11 C16 H16 120.3
C15 C16 H16 120.3
C18 C17 H17A 109.5
C18 C17 H17B 109.5
H17A C17 H17B 109.5
C18 C17 H17C 109.5
H17A C17 H17C 109.5
H17B C17 H17C 109.5
N2 C18 C17 111.9(2)
N2 C18 H18A 109.2
C17 C18 H18A 109.2
N2 C18 H18B 109.2
C17 C18 H18B 109.2
H18A C18 H18B 107.9
O3 C19 C20 130.3(3)
O3 C19 S6 120.6(2)
C20 C19 S6 109.16(18)
N2 C20 C21 110.3(2)
N2 C20 C19 130.3(2)
C21 C20 C19 119.4(2)
C20 C21 C22 107.2(2)
C20 C21 S7 119.60(18)
C22 C21 S7 133.17(19)
C21 C22 C23 106.6(2)
C21 C22 S8 124.59(18)
C23 C22 S8 128.75(19)
N2 C23 C22 108.2(2)
N2 C23 C24 125.7(2)
C22 C23 C24 125.9(2)
C23 C24 S10 127.20(19)
C23 C24 S9 119.23(18)
S10 C24 S9 113.34(14)
O4 C25 C27 114.4(2)
O4 C25 S8 113.00(16)
C27 C25 S8 108.79(16)
O4 C25 S9 104.50(16)
C27 C25 S9 106.53(16)
S8 C25 S9 109.31(13)
O4 C26 H26A 109.5
O4 C26 H26B 109.5
H26A C26 H26B 109.5
O4 C26 H26C 109.5
H26A C26 H26C 109.5
H26B C26 H26C 109.5
C32 C27 C28 118.3(2)
C32 C27 C25 120.0(2)
C28 C27 C25 121.7(2)
C29 C28 C27 120.8(3)
C29 C28 H28 119.6
C27 C28 H28 119.6
C28 C29 C30 119.9(3)
C28 C29 H29 120.0
C30 C29 H29 120.0
C31 C30 C29 119.7(3)
C31 C30 H30 120.1
C29 C30 H30 120.1
C30 C31 C32 120.6(3)
C30 C31 H31 119.7
C32 C31 H31 119.7
C27 C32 C31 120.6(3)
C27 C32 H32 119.7
C31 C32 H32 119.7
C4 N1 C7 107.82(19)
C4 N1 C2 122.8(2)
C7 N1 C2 128.7(2)
C20 N2 C23 107.60(19)
C20 N2 C18 122.4(2)
C23 N2 C18 129.6(2)
C9 O2 C10 115.3(2)
C25 O4 C26 116.7(2)
C3 S1 S2 99.34(9)
C5 S2 S1 92.63(9)
C6 S3 C9 98.19(11)
C8 S4 C9 107.01(11)
C19 S6 S7 99.31(9)
C21 S7 S6 92.50(8)
C22 S8 C25 98.02(11)
C24 S9 C25 107.59(11)

loop_
_geom_bond_atom_site_label_1
_geom_bond_atom_site_label_2
_geom_bond_distance
C1 C2 1.508(4)
C1 H1A 0.9600
C1 H1B 0.9600
C1 H1C 0.9600
C2 N1 1.479(3)
C2 H2A 0.9700
C2 H2B 0.9700
C3 O1 1.214(3)
C3 C4 1.440(3)
C3 S1 1.792(3)
C4 N1 1.361(3)
C4 C5 1.379(3)
C5 C6 1.401(3)
C5 S2 1.731(2)
C6 C7 1.411(3)
C6 S3 1.730(2)
C7 N1 1.381(3)
C7 C8 1.433(3)
C8 S5 1.646(3)
C8 S4 1.735(3)
C9 O2 1.398(3)
C9 C11 1.517(3)
C9 S4 1.828(3)
C9 S3 1.831(2)
C10 O2 1.436(3)
C10 H10A 0.9600
C10 H10B 0.9600
C10 H10C 0.9600
C11 C12 1.385(4)
C11 C16 1.386(4)
C12 C13 1.381(4)
C12 H12 0.9300
C13 C14 1.368(5)
C13 H13 0.9300
C14 C15 1.363(5)
C14 H14 0.9300
C15 C16 1.388(4)
C15 H15 0.9300
C16 H16 0.9300
C17 C18 1.500(4)
C17 H17A 0.9600
C17 H17B 0.9600
C17 H17C 0.9600
C18 N2 1.479(3)
C18 H18A 0.9700
C18 H18B 0.9700
C19 O3 1.209(3)
C19 C20 1.447(3)
C19 S6 1.790(3)
C20 N2 1.362(3)
C20 C21 1.371(3)
C21 C22 1.404(3)
C21 S7 1.729(2)
C22 C23 1.408(3)
C22 S8 1.727(2)
C23 N2 1.381(3)
C23 C24 1.437(3)
C24 S10 1.644(3)
C24 S9 1.741(3)
C25 O4 1.400(3)
C25 C27 1.514(3)
C25 S8 1.831(2)
C25 S9 1.831(3)
C26 O4 1.433(3)
C26 H26A 0.9600
C26 H26B 0.9600
C26 H26C 0.9600
C27 C32 1.370(4)
C27 C28 1.396(3)
C28 C29 1.367(4)
C28 H28 0.9300
C29 C30 1.372(4)
C29 H29 0.9300
C30 C31 1.366(4)
C30 H30 0.9300
C31 C32 1.373(4)
C31 H31 0.9300
C32 H32 0.9300
S1 S2 2.0677(10)
S6 S7 2.0675(10)

loop_
_geom_torsion_atom_site_label_1
_geom_torsion_atom_site_label_2
_geom_torsion_atom_site_label_3
_geom_torsion_atom_site_label_4
_geom_torsion
O1 C3 C4 N1 -2.8(5)
S1 C3 C4 N1 178.2(2)
O1 C3 C4 C5 179.0(3)
S1 C3 C4 C5 0.0(3)
N1 C4 C5 C6 -1.0(3)
C3 C4 C5 C6 177.5(2)
N1 C4 C5 S2 -179.06(16)
C3 C4 C5 S2 -0.5(3)
C4 C5 C6 C7 2.2(3)
S2 C5 C6 C7 179.78(19)
C4 C5 C6 S3 -178.71(17)
S2 C5 C6 S3 -1.1(4)
C5 C6 C7 N1 -2.5(3)
S3 C6 C7 N1 178.41(18)
C5 C6 C7 C8 171.2(2)
S3 C6 C7 C8 -7.9(4)
N1 C7 C8 S5 13.3(4)
C6 C7 C8 S5 -159.4(2)
N1 C7 C8 S4 -173.02(18)
C6 C7 C8 S4 14.3(3)
O2 C9 C11 C12 45.3(3)
S4 C9 C11 C12 -68.5(3)
S3 C9 C11 C12 173.9(2)
O2 C9 C11 C16 -138.0(3)
S4 C9 C11 C16 108.2(3)
S3 C9 C11 C16 -9.5(3)
C16 C11 C12 C13 -0.7(4)
C9 C11 C12 C13 176.1(3)
C11 C12 C13 C14 0.7(5)
C12 C13 C14 C15 -0.4(5)
C13 C14 C15 C16 0.1(5)
C12 C11 C16 C15 0.4(5)
C9 C11 C16 C15 -176.2(3)
C14 C15 C16 C11 -0.1(5)
O3 C19 C20 N2 2.1(5)
S6 C19 C20 N2 -179.3(2)
O3 C19 C20 C21 -177.5(3)
S6 C19 C20 C21 1.1(3)
N2 C20 C21 C22 0.3(3)
C19 C20 C21 C22 179.9(2)
N2 C20 C21 S7 -179.53(15)
C19 C20 C21 S7 0.1(3)
C20 C21 C22 C23 -0.9(3)
S7 C21 C22 C23 178.89(18)
C20 C21 C22 S8 -179.01(16)
S7 C21 C22 S8 0.7(3)
C21 C22 C23 N2 1.1(3)
S8 C22 C23 N2 179.20(17)
C21 C22 C23 C24 -174.2(2)
S8 C22 C23 C24 3.8(4)
N2 C23 C24 S10 -15.0(4)
C22 C23 C24 S10 159.7(2)
N2 C23 C24 S9 170.94(18)
C22 C23 C24 S9 -14.4(3)
O4 C25 C27 C32 -17.7(3)
S8 C25 C27 C32 -145.1(2)
S9 C25 C27 C32 97.2(3)
O4 C25 C27 C28 164.8(2)
S8 C25 C27 C28 37.5(3)
S9 C25 C27 C28 -80.3(3)
C32 C27 C28 C29 0.9(4)
C25 C27 C28 C29 178.4(3)
C27 C28 C29 C30 0.7(5)
C28 C29 C30 C31 -2.1(5)
C29 C30 C31 C32 1.8(5)
C28 C27 C32 C31 -1.3(5)
C25 C27 C32 C31 -178.8(3)
C30 C31 C32 C27 -0.1(5)
C5 C4 N1 C7 -0.5(3)
C3 C4 N1 C7 -178.9(2)
C5 C4 N1 C2 170.8(2)
C3 C4 N1 C2 -7.6(4)
C6 C7 N1 C4 1.9(3)
C8 C7 N1 C4 -171.8(2)
C6 C7 N1 C2 -168.7(2)
C8 C7 N1 C2 17.5(4)
C1 C2 N1 C4 85.9(3)
C1 C2 N1 C7 -104.7(3)
C21 C20 N2 C23 0.5(3)
C19 C20 N2 C23 -179.1(2)
C21 C20 N2 C18 -172.9(2)
C19 C20 N2 C18 7.5(4)
C22 C23 N2 C20 -1.0(2)
C24 C23 N2 C20 174.4(2)
C22 C23 N2 C18 171.7(2)
C24 C23 N2 C18 -12.9(4)
C17 C18 N2 C20 -84.1(3)
C17 C18 N2 C23 104.2(3)
C11 C9 O2 C10 62.4(3)
S4 C9 O2 C10 175.62(19)
S3 C9 O2 C10 -65.1(3)
C27 C25 O4 C26 -70.2(3)
S8 C25 O4 C26 55.0(3)
S9 C25 O4 C26 173.74(18)
O1 C3 S1 S2 -178.8(2)
C4 C3 S1 S2 0.40(18)
C4 C5 S2 S1 0.65(19)
C6 C5 S2 S1 -176.8(2)
C3 S1 S2 C5 -0.54(11)
C5 C6 S3 C9 151.5(2)
C7 C6 S3 C9 -29.5(2)
O2 C9 S3 C6 -59.82(19)
C11 C9 S3 C6 171.37(18)
S4 C9 S3 C6 56.94(14)
C7 C8 S4 C9 18.7(2)
S5 C8 S4 C9 -166.80(13)
O2 C9 S4 C8 65.81(18)
C11 C9 S4 C8 -174.54(16)
S3 C9 S4 C8 -55.85(15)
O3 C19 S6 S7 177.2(2)
C20 C19 S6 S7 -1.55(17)
C20 C21 S7 S6 -1.07(18)
C22 C21 S7 S6 179.2(2)
C19 S6 S7 C21 1.38(11)
C21 C22 S8 C25 -148.4(2)
C23 C22 S8 C25 33.8(2)
O4 C25 S8 C22 57.98(19)
C27 C25 S8 C22 -173.88(17)
S9 C25 S8 C22 -57.93(14)
C23 C24 S9 C25 -16.1(2)
S10 C24 S9 C25 169.02(13)
O4 C25 S9 C24 -67.26(17)
C27 C25 S9 C24 171.33(16)
S8 C25 S9 C24 53.95(14)

loop_
_cod_related_entry_id
_cod_related_entry_database
_cod_related_entry_code
1 ChemSpider 9691958
